data_7061935
loop_
_publ_author_name
'Vos\'ahlo, Petr'
'C\'isa\<rov\'a, Ivana'
'\<St\<epni\<cka, Petr'

_publ_section_title
;
 Synthesis, coordination behavior, and catalytic properties of dppf
 congeners with an inserted carbonyl moiety
;
_journal_issue 45
_journal_name_full 'New Journal of Chemistry'
_journal_page_first 21536
_journal_page_last 21552
_journal_paper_doi 10.1039/D2NJ04270C
_journal_volume 46
_journal_year 2022
_chemical_formula_moiety 'C15 H25 N3 O2 Pd'
_chemical_formula_sum 'C15 H25 N3 O2 Pd'
_chemical_formula_weight 385.78
_space_group_crystal_system orthorhombic
_space_group_IT_number 61
_space_group_name_Hall '-P 2ac 2ab'
_space_group_name_H-M_alt 'P b c a'
_atom_sites_solution_hydrogens mixed
_atom_sites_solution_primary direct
_atom_sites_solution_secondary difmap
_audit_creation_method SHELXL-2017/1
_audit_update_record
;
2022-06-05 deposited with the CCDC.	2022-09-27 downloaded from the CCDC.
;
_cell_angle_alpha 90
_cell_angle_beta 90
_cell_angle_gamma 90
_cell_formula_units_Z 8
_cell_length_a 17.3887(4)
_cell_length_b 9.9535(3)
_cell_length_c 19.3374(5)
_cell_measurement_reflns_used 9687
_cell_measurement_temperature 120(2)
_cell_measurement_theta_max 29.98
_cell_measurement_theta_min 3.15
_cell_volume 3346.89(15)
_computing_cell_refinement 'SAINT V8.40B (Bruker Nano, Inc., 2019)'
_computing_data_collection 'Bruker Instrument Service vV6.2.15'
_computing_data_reduction 'SAINT V8.40B (Bruker Nano, Inc., 2019)'
_computing_molecular_graphics 'PLATON (Spek, 2017)'
_computing_publication_material 'PLATON (Spek, 2017)'
_computing_structure_refinement 'SHELXL-2017 (Sheldrick, 2017)'
_computing_structure_solution 'SHELXT 2018 (Sheldrick, 2018)'
_diffrn_ambient_temperature 120(2)
_diffrn_measured_fraction_theta_full 0.999
_diffrn_measured_fraction_theta_max 0.998
_diffrn_measurement_device_type 'Bruker D8 VENTURE Kappa Duo'
_diffrn_measurement_method '\f and \w scans'
_diffrn_radiation_monochromator 'Quazar Mo multilayer optic'
_diffrn_radiation_source 'I\mS micro-focus sealed tube'
_diffrn_radiation_type MoK\a
_diffrn_radiation_wavelength 0.71073
_diffrn_reflns_av_R_equivalents 0.0217
_diffrn_reflns_av_unetI/netI 0.0136
_diffrn_reflns_Laue_measured_fraction_full 0.999
_diffrn_reflns_Laue_measured_fraction_max 0.998
_diffrn_reflns_limit_h_max 24
_diffrn_reflns_limit_h_min -23
_diffrn_reflns_limit_k_max 13
_diffrn_reflns_limit_k_min -11
_diffrn_reflns_limit_l_max 24
_diffrn_reflns_limit_l_min -27
_diffrn_reflns_number 38345
_diffrn_reflns_point_group_measured_fraction_full 0.999
_diffrn_reflns_point_group_measured_fraction_max 0.998
_diffrn_reflns_theta_full 25.242
_diffrn_reflns_theta_max 29.985
_diffrn_reflns_theta_min 2.343
_exptl_absorpt_coefficient_mu 1.117
_exptl_absorpt_correction_T_max 0.87
_exptl_absorpt_correction_T_min 0.73
_exptl_absorpt_correction_type multi-scan
_exptl_absorpt_process_details 'SADABS-2016/2 - Bruker AXS'
_exptl_crystal_colour red
_exptl_crystal_density_diffrn 1.531
_exptl_crystal_description prism
_exptl_crystal_F_000 1584
_exptl_crystal_size_max 0.24
_exptl_crystal_size_mid 0.20
_exptl_crystal_size_min 0.13
_refine_diff_density_max 0.548
_refine_diff_density_min -0.485
_refine_diff_density_rms 0.060
_refine_ls_extinction_method none
_refine_ls_goodness_of_fit_ref 1.046
_refine_ls_hydrogen_treatment constr
_refine_ls_matrix_type full
_refine_ls_number_parameters 197
_refine_ls_number_reflns 4852
_refine_ls_number_restraints 0
_refine_ls_restrained_S_all 1.046
_refine_ls_R_factor_all 0.0216
_refine_ls_R_factor_gt 0.0193
_refine_ls_shift/su_max 0.002
_refine_ls_shift/su_mean 0.000
_refine_ls_structure_factor_coef Fsqd
_refine_ls_weighting_details 'w=1/[\s^2^(Fo^2^)+(0.0171P)^2^+2.7303P] where P=(Fo^2^+2Fc^2^)/3'
_refine_ls_weighting_scheme calc
_refine_ls_wR_factor_gt 0.0455
_refine_ls_wR_factor_ref 0.0470
_reflns_Friedel_coverage 0.000
_reflns_number_gt 4472
_reflns_number_total 4852
_reflns_threshold_expression 'I > 2\s(I)'
_cod_data_source_file d2nj04270c2.cif
_cod_data_source_block pv516
_cod_depositor_comments 'Adding full bibliography for 7061932--7061940.cif.'
_cod_database_code 7061935
_shelx_shelxl_version_number 2017/1
_shelx_space_group_comment
;
The symmetry employed for this shelxl refinement is uniquely defined
by the following loop, which should always be used as a source of
symmetry information in preference to the above space-group names.
They are only intended as comments.
;
_shelx_estimated_absorpt_t_min 0.778
_shelx_estimated_absorpt_t_max 0.867

loop_
_space_group_symop_operation_xyz
'x, y, z'
'-x+1/2, -y, z+1/2'
'-x, y+1/2, -z+1/2'
'x+1/2, -y+1/2, -z'
'-x, -y, -z'
'x-1/2, y, -z-1/2'
'x, -y-1/2, z-1/2'
'-x-1/2, y-1/2, z'

loop_
_atom_site_label
_atom_site_type_symbol
_atom_site_fract_x
_atom_site_fract_y
_atom_site_fract_z
_atom_site_U_iso_or_equiv
_atom_site_adp_type
_atom_site_occupancy
_atom_site_site_symmetry_order
_atom_site_calc_flag
_atom_site_refinement_flags_posn
_atom_site_refinement_flags_adp
_atom_site_refinement_flags_occupancy
_atom_site_disorder_assembly
_atom_site_disorder_group
Pd Pd 0.32353(2) 0.55999(2) 0.31488(2) 0.01419(3) Uani 1 1 d . . . . .
N1 N 0.28076(6) 0.67226(12) 0.22730(6) 0.0183(2) Uani 1 1 d . . . . .
N2 N 0.20367(6) 0.58767(11) 0.33934(6) 0.01455(19) Uani 1 1 d . . . . .
C1 C 0.21028(8) 0.70581(15) 0.23388(7) 0.0226(3) Uani 1 1 d . . . . .
H1 H 0.185976 0.761067 0.200310 0.027 Uiso 1 1 calc R U . . .
C2 C 0.16755(7) 0.65721(15) 0.29444(7) 0.0202(3) Uani 1 1 d . . . . .
H2 H 0.114469 0.677025 0.300016 0.024 Uiso 1 1 calc R U . . .
C3 C 0.32646(8) 0.71851(16) 0.16645(7) 0.0230(3) Uani 1 1 d . . . . .
C4 C 0.27780(12) 0.7665(3) 0.10692(11) 0.0702(9) Uani 1 1 d . . . . .
H4A H 0.240507 0.696689 0.094562 0.105 Uiso 1 1 calc R U . . .
H4B H 0.310840 0.785556 0.067055 0.105 Uiso 1 1 calc R U . . .
H4C H 0.250407 0.848436 0.120423 0.105 Uiso 1 1 calc R U . . .
C5 C 0.37312(12) 0.5982(2) 0.14220(10) 0.0440(5) Uani 1 1 d . . . . .
H5A H 0.406140 0.566847 0.179976 0.066 Uiso 1 1 calc R U . . .
H5B H 0.405073 0.624342 0.102696 0.066 Uiso 1 1 calc R U . . .
H5C H 0.338198 0.525735 0.128318 0.066 Uiso 1 1 calc R U . . .
C6 C 0.38175(17) 0.8240(3) 0.19267(11) 0.0658(8) Uani 1 1 d . . . . .
H6A H 0.352798 0.902543 0.208669 0.099 Uiso 1 1 calc R U . . .
H6B H 0.416512 0.850749 0.155230 0.099 Uiso 1 1 calc R U . . .
H6C H 0.411796 0.787103 0.231110 0.099 Uiso 1 1 calc R U . . .
C7 C 0.16287(7) 0.52949(13) 0.40001(7) 0.0164(2) Uani 1 1 d . . . . .
C8 C 0.07640(8) 0.55691(14) 0.40024(8) 0.0227(3) Uani 1 1 d . . . . .
H8A H 0.067402 0.654037 0.402074 0.034 Uiso 1 1 calc R U . . .
H8B H 0.053000 0.514142 0.440754 0.034 Uiso 1 1 calc R U . . .
H8C H 0.053342 0.520123 0.358053 0.034 Uiso 1 1 calc R U . . .
C9 C 0.20033(8) 0.58962(15) 0.46417(7) 0.0229(3) Uani 1 1 d . . . . .
H9A H 0.255834 0.572704 0.462913 0.034 Uiso 1 1 calc R U . . .
H9B H 0.178275 0.548132 0.505632 0.034 Uiso 1 1 calc R U . . .
H9C H 0.190978 0.686690 0.465235 0.034 Uiso 1 1 calc R U . . .
C10 C 0.17717(8) 0.37791(14) 0.39722(8) 0.0243(3) Uani 1 1 d . . . . .
H10A H 0.152192 0.340283 0.356128 0.036 Uiso 1 1 calc R U . . .
H10B H 0.155874 0.335610 0.438785 0.036 Uiso 1 1 calc R U . . .
H10C H 0.232611 0.360752 0.394968 0.036 Uiso 1 1 calc R U . . .
O41 O 0.53366(6) 0.66394(14) 0.29963(7) 0.0372(3) Uani 1 1 d . . . . .
O42 O 0.40603(6) 0.55530(12) 0.49754(6) 0.0298(2) Uani 1 1 d . . . . .
N41 N 0.47816(7) 0.63344(12) 0.40626(6) 0.0223(2) Uani 1 1 d . . . . .
C41 C 0.39546(7) 0.45794(13) 0.38187(7) 0.0197(2) Uani 1 1 d . . . . .
H41 H 0.377975 0.366997 0.397951 0.024 Uiso 1 1 d R U . . .
C42 C 0.43579(8) 0.49189(15) 0.31950(7) 0.0213(3) Uani 1 1 d . . . . .
H42 H 0.451385 0.431575 0.285888 0.026 Uiso 1 1 d R U . . .
C43 C 0.48835(8) 0.60393(16) 0.33672(8) 0.0233(3) Uani 1 1 d . . . . .
C44 C 0.42386(8) 0.54909(14) 0.43680(7) 0.0205(3) Uani 1 1 d . . . . .
C45 C 0.52190(10) 0.73395(16) 0.44348(9) 0.0334(3) Uani 1 1 d . . . . .
H45A H 0.570250 0.694473 0.459777 0.050 Uiso 1 1 calc R U . . .
H45B H 0.491967 0.765742 0.483182 0.050 Uiso 1 1 calc R U . . .
H45C H 0.533096 0.809652 0.412682 0.050 Uiso 1 1 calc R U . . .

loop_
_atom_site_aniso_label
_atom_site_aniso_U_11
_atom_site_aniso_U_22
_atom_site_aniso_U_33
_atom_site_aniso_U_23
_atom_site_aniso_U_13
_atom_site_aniso_U_12
Pd 0.01262(5) 0.01710(5) 0.01284(5) -0.00019(3) 0.00002(3) 0.00062(3)
N1 0.0177(5) 0.0241(5) 0.0130(5) 0.0016(4) 0.0001(4) -0.0008(4)
N2 0.0139(4) 0.0159(5) 0.0138(5) -0.0019(4) 0.0006(4) -0.0012(4)
C1 0.0194(6) 0.0321(7) 0.0164(6) 0.0065(5) -0.0008(5) 0.0028(5)
C2 0.0155(5) 0.0277(7) 0.0174(6) 0.0015(5) 0.0012(4) 0.0020(5)
C3 0.0214(6) 0.0327(7) 0.0150(6) 0.0044(5) 0.0029(5) -0.0036(5)
C4 0.0387(10) 0.138(3) 0.0337(10) 0.0516(13) 0.0121(8) 0.0278(13)
C5 0.0538(11) 0.0500(11) 0.0282(8) 0.0025(8) 0.0210(8) 0.0068(9)
C6 0.0991(19) 0.0600(14) 0.0384(11) -0.0133(10) 0.0278(11) -0.0571(14)
C7 0.0168(5) 0.0170(5) 0.0153(5) -0.0006(4) 0.0027(4) -0.0025(4)
C8 0.0175(6) 0.0237(6) 0.0267(7) -0.0004(5) 0.0058(5) -0.0029(5)
C9 0.0265(6) 0.0285(7) 0.0137(6) -0.0018(5) 0.0018(5) -0.0053(6)
C10 0.0260(7) 0.0170(6) 0.0299(7) 0.0013(5) 0.0058(5) -0.0009(5)
O41 0.0207(5) 0.0516(8) 0.0393(6) 0.0094(6) 0.0075(5) -0.0048(5)
O42 0.0293(5) 0.0421(6) 0.0181(5) 0.0023(4) -0.0017(4) 0.0098(5)
N41 0.0192(5) 0.0238(6) 0.0240(6) 0.0001(5) -0.0046(4) 0.0004(4)
C41 0.0178(6) 0.0189(6) 0.0223(6) 0.0029(5) -0.0022(5) 0.0030(5)
C42 0.0158(6) 0.0276(7) 0.0207(6) -0.0027(5) 0.0001(5) 0.0055(5)
C43 0.0139(5) 0.0299(7) 0.0261(7) 0.0029(6) -0.0002(5) 0.0037(5)
C44 0.0180(6) 0.0233(6) 0.0203(6) 0.0032(5) -0.0027(5) 0.0066(5)
C45 0.0295(7) 0.0277(7) 0.0430(9) -0.0040(7) -0.0143(7) 0.0001(6)

loop_
_atom_type_symbol
_atom_type_description
_atom_type_scat_dispersion_real
_atom_type_scat_dispersion_imag
_atom_type_scat_source
C C 0.0033 0.0016 'International Tables Vol C Tables 4.2.6.8 and 6.1.1.4'
H H 0.0000 0.0000 'International Tables Vol C Tables 4.2.6.8 and 6.1.1.4'
N N 0.0061 0.0033 'International Tables Vol C Tables 4.2.6.8 and 6.1.1.4'
O O 0.0106 0.0060 'International Tables Vol C Tables 4.2.6.8 and 6.1.1.4'
Pd Pd -0.9988 1.0072 'International Tables Vol C Tables 4.2.6.8 and 6.1.1.4'

loop_
_geom_angle_atom_site_label_1
_geom_angle_atom_site_label_2
_geom_angle_atom_site_label_3
_geom_angle
_geom_angle_site_symmetry_1
_geom_angle_site_symmetry_3
_geom_angle_publ_flag
C41 Pd C42 40.62(5) . . ?
C41 Pd N2 120.69(5) . . ?
C42 Pd N2 160.95(5) . . ?
C41 Pd N1 162.42(5) . . ?
C42 Pd N1 121.88(5) . . ?
N2 Pd N1 76.88(4) . . ?
C1 N1 C3 120.59(12) . . ?
C1 N1 Pd 112.80(9) . . ?
C3 N1 Pd 126.45(8) . . ?
C2 N2 C7 120.86(11) . . ?
C2 N2 Pd 113.33(9) . . ?
C7 N2 Pd 125.76(8) . . ?
N1 C1 C2 118.61(12) . . ?
N1 C1 H1 120.7 . . ?
C2 C1 H1 120.7 . . ?
N2 C2 C1 118.18(12) . . ?
N2 C2 H2 120.9 . . ?
C1 C2 H2 120.9 . . ?
N1 C3 C4 113.66(12) . . ?
N1 C3 C6 106.77(12) . . ?
C4 C3 C6 113.2(2) . . ?
N1 C3 C5 106.50(12) . . ?
C4 C3 C5 108.29(17) . . ?
C6 C3 C5 108.13(17) . . ?
C3 C4 H4A 109.5 . . ?
C3 C4 H4B 109.5 . . ?
H4A C4 H4B 109.5 . . ?
C3 C4 H4C 109.5 . . ?
H4A C4 H4C 109.5 . . ?
H4B C4 H4C 109.5 . . ?
C3 C5 H5A 109.5 . . ?
C3 C5 H5B 109.5 . . ?
H5A C5 H5B 109.5 . . ?
C3 C5 H5C 109.5 . . ?
H5A C5 H5C 109.5 . . ?
H5B C5 H5C 109.5 . . ?
C3 C6 H6A 109.5 . . ?
C3 C6 H6B 109.5 . . ?
H6A C6 H6B 109.5 . . ?
C3 C6 H6C 109.5 . . ?
H6A C6 H6C 109.5 . . ?
H6B C6 H6C 109.5 . . ?
N2 C7 C9 106.57(10) . . ?
N2 C7 C8 113.70(11) . . ?
C9 C7 C8 110.37(11) . . ?
N2 C7 C10 106.16(10) . . ?
C9 C7 C10 110.27(12) . . ?
C8 C7 C10 109.64(11) . . ?
C7 C8 H8A 109.5 . . ?
C7 C8 H8B 109.5 . . ?
H8A C8 H8B 109.5 . . ?
C7 C8 H8C 109.5 . . ?
H8A C8 H8C 109.5 . . ?
H8B C8 H8C 109.5 . . ?
C7 C9 H9A 109.5 . . ?
C7 C9 H9B 109.5 . . ?
H9A C9 H9B 109.5 . . ?
C7 C9 H9C 109.5 . . ?
H9A C9 H9C 109.5 . . ?
H9B C9 H9C 109.5 . . ?
C7 C10 H10A 109.5 . . ?
C7 C10 H10B 109.5 . . ?
H10A C10 H10B 109.5 . . ?
C7 C10 H10C 109.5 . . ?
H10A C10 H10C 109.5 . . ?
H10B C10 H10C 109.5 . . ?
C43 N41 C44 111.68(12) . . ?
C43 N41 C45 124.10(13) . . ?
C44 N41 C45 124.12(13) . . ?
C42 C41 C44 107.18(12) . . ?
C42 C41 Pd 69.72(8) . . ?
C44 C41 Pd 110.49(9) . . ?
C42 C41 H41 128.3 . . ?
C44 C41 H41 115.5 . . ?
Pd C41 H41 117.0 . . ?
C41 C42 C43 106.86(12) . . ?
C41 C42 Pd 69.66(7) . . ?
C43 C42 Pd 110.22(9) . . ?
C41 C42 H42 125.5 . . ?
C43 C42 H42 117.8 . . ?
Pd C42 H42 117.3 . . ?
O41 C43 N41 123.22(15) . . ?
O41 C43 C42 129.40(15) . . ?
N41 C43 C42 107.38(12) . . ?
O42 C44 N41 123.43(14) . . ?
O42 C44 C41 129.67(14) . . ?
N41 C44 C41 106.90(12) . . ?
N41 C45 H45A 109.5 . . ?
N41 C45 H45B 109.5 . . ?
H45A C45 H45B 109.5 . . ?
N41 C45 H45C 109.5 . . ?
H45A C45 H45C 109.5 . . ?
H45B C45 H45C 109.5 . . ?

loop_
_geom_bond_atom_site_label_1
_geom_bond_atom_site_label_2
_geom_bond_distance
_geom_bond_site_symmetry_2
_geom_bond_publ_flag
Pd C41 2.0674(13) . ?
Pd C42 2.0683(13) . ?
Pd N2 2.1548(10) . ?
Pd N1 2.1610(11) . ?
N1 C1 1.2766(17) . ?
N1 C3 1.4927(17) . ?
N2 C2 1.2758(17) . ?
N2 C7 1.4882(16) . ?
C1 C2 1.4688(19) . ?
C1 H1 0.9500 . ?
C2 H2 0.9500 . ?
C3 C4 1.506(2) . ?
C3 C6 1.511(2) . ?
C3 C5 1.521(2) . ?
C4 H4A 0.9800 . ?
C4 H4B 0.9800 . ?
C4 H4C 0.9800 . ?
C5 H5A 0.9800 . ?
C5 H5B 0.9800 . ?
C5 H5C 0.9800 . ?
C6 H6A 0.9800 . ?
C6 H6B 0.9800 . ?
C6 H6C 0.9800 . ?
C7 C9 1.5238(18) . ?
C7 C8 1.5281(18) . ?
C7 C10 1.5301(19) . ?
C8 H8A 0.9800 . ?
C8 H8B 0.9800 . ?
C8 H8C 0.9800 . ?
C9 H9A 0.9800 . ?
C9 H9B 0.9800 . ?
C9 H9C 0.9800 . ?
C10 H10A 0.9800 . ?
C10 H10B 0.9800 . ?
C10 H10C 0.9800 . ?
O41 C43 1.2213(18) . ?
O42 C44 1.2163(18) . ?
N41 C43 1.3878(19) . ?
N41 C44 1.3946(18) . ?
N41 C45 1.4483(19) . ?
C41 C42 1.4355(19) . ?
C41 C44 1.482(2) . ?
C41 H41 1.0043 . ?
C42 C43 1.480(2) . ?
C42 H42 0.9254 . ?
C45 H45A 0.9800 . ?
C45 H45B 0.9800 . ?
C45 H45C 0.9800 . ?
